data_1563532
loop_
_publ_author_name
'Suresh, Rahul'
'Massad, Itai'
'Marek, Ilan'

_publ_section_title
;
 Stereoselective Tandem Iridium-Catalyzed Alkene Isomerization-Cope
 Rearrangement of \w-diene Epoxides: Efficient Access to Acyclic
 1,6-Dicarbonyl Compounds
;
_journal_name_full 'Chemical Science'
_journal_paper_doi 10.1039/D1SC02575A
_journal_year 2021
_chemical_formula_moiety 'C16 H20 O5'
_chemical_formula_sum 'C16 H20 O5'
_chemical_formula_weight 292.32
_chemical_name_common 'Marek167b (Rahul Suresh)'
_space_group_crystal_system monoclinic
_space_group_IT_number 14
_space_group_name_Hall '-P 2ybc'
_space_group_name_H-M_alt 'P 1 21/c 1'
_atom_sites_solution_hydrogens mixed
_audit_block_doi 10.5517/ccdc.csd.cc27mc8j
_audit_creation_method SHELXL-2014/7
_audit_update_record
;
2021-04-06 deposited with the CCDC.	2021-06-16 downloaded from the CCDC.
;
_cell_angle_alpha 90
_cell_angle_beta 94.465(4)
_cell_angle_gamma 90
_cell_formula_units_Z 4
_cell_length_a 18.000(3)
_cell_length_b 5.5870(9)
_cell_length_c 15.124(2)
_cell_measurement_reflns_used 2499
_cell_measurement_temperature 200(2)
_cell_measurement_theta_max 24.552
_cell_measurement_theta_min 2.270
_cell_volume 1516.3(4)
_computing_cell_refinement 'APEX2 v2010.7-0 (Bruker AXS)'
_computing_data_collection 'Bruker Instrument Service v2010.7.0.0'
_computing_data_reduction 'SAINT V7.68A (Bruker AXS, 2009)'
_computing_molecular_graphics 'Olex2 (Dolomanov et al., 2009)'
_computing_publication_material 'Olex2 (Dolomanov et al., 2009)'
_computing_structure_refinement 'SHELXL-2018/3 (Sheldrick, 2018)'
_computing_structure_solution 'SHELXT 2014/4 (Sheldrick, 2014)'
_diffrn_ambient_temperature 200(2)
_diffrn_detector_area_resol_mean 95
_diffrn_measured_fraction_theta_full 0.982
_diffrn_measured_fraction_theta_max 0.982
_diffrn_measurement_device_type 'APEX2 (Bruker AXS)'
_diffrn_measurement_method '\f and \w scans'
_diffrn_radiation_type MoK\a
_diffrn_radiation_wavelength 0.71073
_diffrn_reflns_av_R_equivalents 0.0544
_diffrn_reflns_av_unetI/netI 0.0617
_diffrn_reflns_Laue_measured_fraction_full 0.982
_diffrn_reflns_Laue_measured_fraction_max 0.982
_diffrn_reflns_limit_h_max 20
_diffrn_reflns_limit_h_min -21
_diffrn_reflns_limit_k_max 6
_diffrn_reflns_limit_k_min -5
_diffrn_reflns_limit_l_max 17
_diffrn_reflns_limit_l_min -17
_diffrn_reflns_number 9217
_diffrn_reflns_point_group_measured_fraction_full 0.982
_diffrn_reflns_point_group_measured_fraction_max 0.982
_diffrn_reflns_theta_full 24.552
_diffrn_reflns_theta_max 24.552
_diffrn_reflns_theta_min 2.270
_exptl_absorpt_coefficient_mu 0.095
_exptl_absorpt_correction_T_max 0.969
_exptl_absorpt_correction_T_min 0.958
_exptl_absorpt_correction_type multi-scan
_exptl_absorpt_process_details 'SADABS V2008/1 (Bruker AXS)'
_exptl_crystal_colour colorless
_exptl_crystal_density_diffrn 1.280
_exptl_crystal_description block
_exptl_crystal_F_000 624
_exptl_crystal_size_max 0.240
_exptl_crystal_size_mid 0.150
_exptl_crystal_size_min 0.120
_refine_diff_density_max 0.290
_refine_diff_density_min -0.195
_refine_diff_density_rms 0.042
_refine_ls_extinction_method none
_refine_ls_goodness_of_fit_ref 1.019
_refine_ls_hydrogen_treatment mixed
_refine_ls_matrix_type full
_refine_ls_number_parameters 196
_refine_ls_number_reflns 2499
_refine_ls_number_restraints 175
_refine_ls_restrained_S_all 0.985
_refine_ls_R_factor_all 0.1014
_refine_ls_R_factor_gt 0.0511
_refine_ls_shift/su_max 0.000
_refine_ls_shift/su_mean 0.000
_refine_ls_structure_factor_coef Fsqd
_refine_ls_weighting_details 'w=1/[\s^2^(Fo^2^)+(0.0635P)^2^] where P=(Fo^2^+2Fc^2^)/3'
_refine_ls_weighting_scheme calc
_refine_ls_wR_factor_gt 0.1154
_refine_ls_wR_factor_ref 0.1325
_reflns_Friedel_coverage 0.000
_reflns_number_gt 1512
_reflns_number_total 2499
_reflns_threshold_expression 'I > 2\s(I)'
_cod_data_source_file d1sc02575a2.cif
_cod_data_source_block Marek167b
_cod_original_cell_volume 1516.4(4)
_cod_original_sg_symbol_H-M 'P 21/c'
_cod_database_code 1563532
_shelx_shelxl_version_number 2014/7
_shelx_space_group_comment
;
The symmetry employed for this shelxl refinement is uniquely defined
by the following loop, which should always be used as a source of
symmetry information in preference to the above space-group names.
They are only intended as comments.
;
_shelx_estimated_absorpt_t_min 0.978
_shelx_estimated_absorpt_t_max 0.989

loop_
_space_group_symop_operation_xyz
'x, y, z'
'-x, y+1/2, -z+1/2'
'-x, -y, -z'
'x, -y-1/2, z-1/2'

loop_
_atom_site_label
_atom_site_type_symbol
_atom_site_fract_x
_atom_site_fract_y
_atom_site_fract_z
_atom_site_U_iso_or_equiv
_atom_site_adp_type
_atom_site_occupancy
_atom_site_site_symmetry_order
_atom_site_calc_flag
_atom_site_refinement_flags_posn
_atom_site_refinement_flags_adp
_atom_site_refinement_flags_occupancy
_atom_site_disorder_assembly
_atom_site_disorder_group
O1 O 0.62305(10) 0.2287(3) 0.62707(12) 0.0436(5) Uani 1 1 d . U . . .
O2 O 0.74883(10) 0.5506(4) 0.73886(12) 0.0523(6) Uani 1 1 d . U . . .
O3 O 0.80376(10) 0.2425(3) 0.67455(11) 0.0471(5) Uani 1 1 d . U . . .
O4 O 0.96145(13) 0.7391(4) 0.45025(16) 0.0749(7) Uani 1 1 d D U . . .
H4 H 0.9976(15) 0.862(4) 0.443(3) 0.155(19) Uiso 1 1 d D . . . .
O5 O 0.93797(12) 0.9331(5) 0.57195(16) 0.0792(8) Uani 1 1 d . U . . .
C1 C 0.52552(13) 0.5130(4) 0.62416(14) 0.0279(6) Uani 1 1 d . U . . .
C2 C 0.47940(14) 0.3605(5) 0.66790(15) 0.0335(6) Uani 1 1 d . U . . .
H2 H 0.4980 0.2101 0.6889 0.040 Uiso 1 1 calc R U . . .
C3 C 0.40692(14) 0.4250(5) 0.68116(16) 0.0394(7) Uani 1 1 d . U . . .
H3 H 0.3760 0.3209 0.7118 0.047 Uiso 1 1 calc R U . . .
C4 C 0.37998(15) 0.6428(5) 0.64925(17) 0.0428(7) Uani 1 1 d . U . . .
H4A H 0.3302 0.6882 0.6579 0.051 Uiso 1 1 calc R U . . .
C5 C 0.42447(14) 0.7937(5) 0.60519(17) 0.0408(7) Uani 1 1 d . U . . .
H5 H 0.4052 0.9422 0.5831 0.049 Uiso 1 1 calc R U . . .
C6 C 0.49729(14) 0.7310(4) 0.59274(16) 0.0346(7) Uani 1 1 d . U . . .
H6 H 0.5280 0.8372 0.5627 0.042 Uiso 1 1 calc R U . . .
C7 C 0.60366(13) 0.4347(5) 0.61170(15) 0.0307(6) Uani 1 1 d . U . . .
C8 C 0.65730(12) 0.6149(4) 0.57919(16) 0.0316(6) Uani 1 1 d . U . . .
H8A H 0.6573 0.7593 0.6171 0.038 Uiso 1 1 calc R U . . .
H8B H 0.6401 0.6632 0.5180 0.038 Uiso 1 1 calc R U . . .
C9 C 0.73644(13) 0.5188(4) 0.57988(15) 0.0320(6) Uani 1 1 d . U . . .
H9 H 0.7363 0.3759 0.5401 0.038 Uiso 1 1 calc R U . . .
C10 C 0.76215(14) 0.4415(5) 0.67319(18) 0.0358(7) Uani 1 1 d . U . . .
C11 C 0.83532(17) 0.1568(6) 0.76019(19) 0.0625(9) Uani 1 1 d . U . . .
H11A H 0.8031 0.2065 0.8070 0.075 Uiso 1 1 calc R U . . .
H11B H 0.8374 -0.0203 0.7597 0.075 Uiso 1 1 calc R U . . .
C12 C 0.90977(19) 0.2523(8) 0.7798(2) 0.1052(16) Uani 1 1 d . U . . .
H12A H 0.9395 0.2237 0.7292 0.158 Uiso 1 1 calc R U . . .
H12B H 0.9333 0.1730 0.8325 0.158 Uiso 1 1 calc R U . . .
H12C H 0.9067 0.4248 0.7907 0.158 Uiso 1 1 calc R U . . .
C13 C 0.79198(13) 0.7043(5) 0.54808(16) 0.0348(7) Uani 1 1 d . U . . .
H13 H 0.7998 0.8302 0.5949 0.042 Uiso 1 1 calc R U . . .
C14 C 0.76450(16) 0.8266(6) 0.46165(19) 0.0579(9) Uani 1 1 d . U . . .
H14A H 0.7511 0.7050 0.4165 0.087 Uiso 1 1 calc R U . . .
H14B H 0.8041 0.9289 0.4415 0.087 Uiso 1 1 calc R U . . .
H14C H 0.7207 0.9245 0.4713 0.087 Uiso 1 1 calc R U . . .
C15 C 0.86736(14) 0.5860(5) 0.5362(2) 0.0541(8) Uani 1 1 d . U . . .
H15A H 0.8836 0.4955 0.5905 0.065 Uiso 1 1 calc R U . . .
H15B H 0.8616 0.4709 0.4863 0.065 Uiso 1 1 calc R U . . .
C16 C 0.92537(16) 0.7638(6) 0.5181(2) 0.0495(8) Uani 1 1 d . U . . .

loop_
_atom_site_aniso_label
_atom_site_aniso_U_11
_atom_site_aniso_U_22
_atom_site_aniso_U_33
_atom_site_aniso_U_23
_atom_site_aniso_U_13
_atom_site_aniso_U_12
O1 0.0401(11) 0.0298(12) 0.0618(12) 0.0080(9) 0.0093(9) 0.0041(9)
O2 0.0589(13) 0.0634(15) 0.0347(11) -0.0050(10) 0.0052(10) 0.0071(11)
O3 0.0468(12) 0.0491(13) 0.0446(11) 0.0079(9) -0.0012(9) 0.0130(10)
O4 0.0656(16) 0.0819(19) 0.0820(17) -0.0022(14) 0.0373(13) -0.0185(14)
O5 0.0602(16) 0.0926(19) 0.0879(17) -0.0145(15) 0.0260(13) -0.0257(15)
C1 0.0286(14) 0.0294(16) 0.0253(13) -0.0032(11) -0.0001(11) -0.0028(12)
C2 0.0376(16) 0.0315(16) 0.0313(14) -0.0011(12) 0.0020(12) -0.0025(13)
C3 0.0325(16) 0.0519(19) 0.0345(15) -0.0004(13) 0.0064(12) -0.0104(15)
C4 0.0263(15) 0.055(2) 0.0471(17) -0.0124(14) -0.0004(13) 0.0013(15)
C5 0.0330(17) 0.0382(18) 0.0505(17) -0.0045(13) -0.0017(13) 0.0042(14)
C6 0.0349(16) 0.0320(17) 0.0371(15) -0.0002(12) 0.0037(12) -0.0033(13)
C7 0.0317(15) 0.0329(16) 0.0273(13) -0.0007(12) 0.0016(11) -0.0018(13)
C8 0.0292(14) 0.0324(16) 0.0341(14) 0.0015(12) 0.0076(11) 0.0018(12)
C9 0.0300(14) 0.0322(16) 0.0342(14) -0.0006(11) 0.0048(11) 0.0006(12)
C10 0.0284(15) 0.0374(17) 0.0421(16) 0.0032(13) 0.0048(12) 0.0000(14)
C11 0.060(2) 0.072(2) 0.0533(19) 0.0156(17) -0.0119(16) 0.0117(19)
C12 0.058(2) 0.184(5) 0.071(2) 0.024(3) -0.016(2) -0.007(3)
C13 0.0281(15) 0.0377(17) 0.0391(15) 0.0000(12) 0.0053(12) -0.0017(13)
C14 0.0443(19) 0.072(2) 0.0572(18) 0.0265(17) -0.0008(15) -0.0115(17)
C15 0.0386(17) 0.052(2) 0.074(2) 0.0133(16) 0.0206(15) 0.0016(15)
C16 0.0355(17) 0.056(2) 0.058(2) 0.0100(17) 0.0114(16) -0.0009(17)

loop_
_atom_type_symbol
_atom_type_description
_atom_type_scat_dispersion_real
_atom_type_scat_dispersion_imag
_atom_type_scat_source
C C 0.0033 0.0016 'International Tables Vol C Tables 4.2.6.8 and 6.1.1.4'
H H 0.0000 0.0000 'International Tables Vol C Tables 4.2.6.8 and 6.1.1.4'
O O 0.0106 0.0060 'International Tables Vol C Tables 4.2.6.8 and 6.1.1.4'

loop_
_geom_angle_atom_site_label_1
_geom_angle_atom_site_label_2
_geom_angle_atom_site_label_3
_geom_angle
_geom_angle_site_symmetry_1
_geom_angle_site_symmetry_3
_geom_angle_publ_flag
C10 O3 C11 117.8(2) . . ?
C16 O4 H4 115(2) . . ?
C6 C1 C2 118.9(2) . . ?
C6 C1 C7 122.3(2) . . ?
C2 C1 C7 118.8(2) . . ?
C3 C2 C1 120.9(2) . . ?
C3 C2 H2 119.5 . . ?
C1 C2 H2 119.5 . . ?
C4 C3 C2 119.2(3) . . ?
C4 C3 H3 120.4 . . ?
C2 C3 H3 120.4 . . ?
C5 C4 C3 120.6(3) . . ?
C5 C4 H4A 119.7 . . ?
C3 C4 H4A 119.7 . . ?
C4 C5 C6 120.4(3) . . ?
C4 C5 H5 119.8 . . ?
C6 C5 H5 119.8 . . ?
C5 C6 C1 120.0(3) . . ?
C5 C6 H6 120.0 . . ?
C1 C6 H6 120.0 . . ?
O1 C7 C1 120.6(2) . . ?
O1 C7 C8 120.8(2) . . ?
C1 C7 C8 118.6(2) . . ?
C7 C8 C9 112.7(2) . . ?
C7 C8 H8A 109.0 . . ?
C9 C8 H8A 109.0 . . ?
C7 C8 H8B 109.0 . . ?
C9 C8 H8B 109.0 . . ?
H8A C8 H8B 107.8 . . ?
C10 C9 C8 109.0(2) . . ?
C10 C9 C13 108.91(19) . . ?
C8 C9 C13 113.0(2) . . ?
C10 C9 H9 108.6 . . ?
C8 C9 H9 108.6 . . ?
C13 C9 H9 108.6 . . ?
O2 C10 O3 123.6(2) . . ?
O2 C10 C9 123.9(3) . . ?
O3 C10 C9 112.4(2) . . ?
C12 C11 O3 110.5(3) . . ?
C12 C11 H11A 109.5 . . ?
O3 C11 H11A 109.5 . . ?
C12 C11 H11B 109.5 . . ?
O3 C11 H11B 109.5 . . ?
H11A C11 H11B 108.1 . . ?
C11 C12 H12A 109.5 . . ?
C11 C12 H12B 109.5 . . ?
H12A C12 H12B 109.5 . . ?
C11 C12 H12C 109.5 . . ?
H12A C12 H12C 109.5 . . ?
H12B C12 H12C 109.5 . . ?
C14 C13 C15 108.9(2) . . ?
C14 C13 C9 113.2(2) . . ?
C15 C13 C9 110.4(2) . . ?
C14 C13 H13 108.1 . . ?
C15 C13 H13 108.1 . . ?
C9 C13 H13 108.1 . . ?
C13 C14 H14A 109.5 . . ?
C13 C14 H14B 109.5 . . ?
H14A C14 H14B 109.5 . . ?
C13 C14 H14C 109.5 . . ?
H14A C14 H14C 109.5 . . ?
H14B C14 H14C 109.5 . . ?
C16 C15 C13 112.1(2) . . ?
C16 C15 H15A 109.2 . . ?
C13 C15 H15A 109.2 . . ?
C16 C15 H15B 109.2 . . ?
C13 C15 H15B 109.2 . . ?
H15A C15 H15B 107.9 . . ?
O5 C16 O4 122.0(3) . . ?
O5 C16 C15 118.7(3) . . ?
O4 C16 C15 119.3(3) . . ?

loop_
_geom_bond_atom_site_label_1
_geom_bond_atom_site_label_2
_geom_bond_distance
_geom_bond_site_symmetry_2
_geom_bond_publ_flag
O1 C7 1.220(3) . ?
O2 C10 1.205(3) . ?
O3 C10 1.339(3) . ?
O3 C11 1.455(3) . ?
O4 C16 1.264(3) . ?
O4 H4 0.9601(11) . ?
O5 C16 1.257(4) . ?
C1 C6 1.390(3) . ?
C1 C2 1.392(3) . ?
C1 C7 1.499(3) . ?
C2 C3 1.383(3) . ?
C2 H2 0.9500 . ?
C3 C4 1.383(4) . ?
C3 H3 0.9500 . ?
C4 C5 1.371(4) . ?
C4 H4A 0.9500 . ?
C5 C6 1.384(3) . ?
C5 H5 0.9500 . ?
C6 H6 0.9500 . ?
C7 C8 1.504(3) . ?
C8 C9 1.522(3) . ?
C8 H8A 0.9900 . ?
C8 H8B 0.9900 . ?
C9 C10 1.513(3) . ?
C9 C13 1.543(3) . ?
C9 H9 1.0000 . ?
C11 C12 1.452(4) . ?
C11 H11A 0.9900 . ?
C11 H11B 0.9900 . ?
C12 H12A 0.9800 . ?
C12 H12B 0.9800 . ?
C12 H12C 0.9800 . ?
C13 C14 1.523(3) . ?
C13 C15 1.533(3) . ?
C13 H13 1.0000 . ?
C14 H14A 0.9800 . ?
C14 H14B 0.9800 . ?
C14 H14C 0.9800 . ?
C15 C16 1.482(4) . ?
C15 H15A 0.9900 . ?
C15 H15B 0.9900 . ?

loop_
_geom_torsion_atom_site_label_1
_geom_torsion_atom_site_label_2
_geom_torsion_atom_site_label_3
_geom_torsion_atom_site_label_4
_geom_torsion
_geom_torsion_site_symmetry_1
_geom_torsion_site_symmetry_2
_geom_torsion_site_symmetry_3
_geom_torsion_site_symmetry_4
_geom_torsion_publ_flag
C6 C1 C2 C3 -0.8(3) . . . . ?
C7 C1 C2 C3 179.9(2) . . . . ?
C1 C2 C3 C4 0.9(4) . . . . ?
C2 C3 C4 C5 -0.2(4) . . . . ?
C3 C4 C5 C6 -0.6(4) . . . . ?
C4 C5 C6 C1 0.7(4) . . . . ?
C2 C1 C6 C5 0.0(3) . . . . ?
C7 C1 C6 C5 179.3(2) . . . . ?
C6 C1 C7 O1 -168.2(2) . . . . ?
C2 C1 C7 O1 11.1(3) . . . . ?
C6 C1 C7 C8 11.3(3) . . . . ?
C2 C1 C7 C8 -169.4(2) . . . . ?
O1 C7 C8 C9 -7.1(3) . . . . ?
C1 C7 C8 C9 173.36(19) . . . . ?
C7 C8 C9 C10 -57.9(3) . . . . ?
C7 C8 C9 C13 -179.04(19) . . . . ?
C11 O3 C10 O2 -1.0(4) . . . . ?
C11 O3 C10 C9 176.7(2) . . . . ?
C8 C9 C10 O2 -40.1(3) . . . . ?
C13 C9 C10 O2 83.5(3) . . . . ?
C8 C9 C10 O3 142.2(2) . . . . ?
C13 C9 C10 O3 -94.2(2) . . . . ?
C10 O3 C11 C12 -92.8(3) . . . . ?
C10 C9 C13 C14 -169.9(2) . . . . ?
C8 C9 C13 C14 -48.6(3) . . . . ?
C10 C9 C13 C15 67.8(3) . . . . ?
C8 C9 C13 C15 -171.0(2) . . . . ?
C14 C13 C15 C16 63.3(3) . . . . ?
C9 C13 C15 C16 -171.8(2) . . . . ?
C13 C15 C16 O5 55.2(4) . . . . ?
C13 C15 C16 O4 -125.9(3) . . . . ?
